data_4101365
loop_
_publ_author_name
'Ritter, Tobias'
'Day, Michael W'
'Grubbs, Robert H'

_publ_section_title
;
 Rate acceleration in olefin metathesis through a fluorine-ruthenium
 interaction.
;
_journal_issue 36
_journal_name_full 'Journal of the American Chemical Society'
_journal_page_first 11768
_journal_page_last 11769
_journal_paper_doi 10.1021/ja064091x
_journal_volume 128
_journal_year 2006
_chemical_formula_moiety 'C25 H22 Cl2 F4 N2 O Ru'
_chemical_formula_sum 'C25 H22 Cl2 F4 N2 O Ru'
_chemical_formula_weight 614.42
_chemical_name_systematic
; 
 ? 
;
_space_group_IT_number 14
_symmetry_cell_setting monoclinic
_symmetry_space_group_name_Hall '-P 2ybc'
_symmetry_space_group_name_H-M 'P 1 21/c 1'
_atom_sites_solution_hydrogens difmap
_atom_sites_solution_primary direct
_atom_sites_solution_secondary difmap
_audit_creation_method SHELXL-97
_cell_angle_alpha 90.00
_cell_angle_beta 90.1460(10)
_cell_angle_gamma 90.00
_cell_formula_units_Z 4
_cell_length_a 15.8715(4)
_cell_length_b 13.4827(4)
_cell_length_c 11.2212(3)
_cell_measurement_reflns_used 22539
_cell_measurement_temperature 100(2)
_cell_measurement_theta_max 47.36
_cell_measurement_theta_min 2.57
_cell_volume 2401.22(11)
_computing_cell_refinement 'Bruker SAINT v6.45A'
_computing_data_collection 'Bruker SMART v5.630'
_computing_data_reduction 'Bruker SAINT v6.45A'
_computing_molecular_graphics 'Bruker XP v5.1'
_computing_publication_material 'Bruker XCIF v6.12'
_computing_structure_refinement 'Bruker XL v6.12'
_computing_structure_solution 'Bruker XS v6.12'
_diffrn_ambient_temperature 100(2)
_diffrn_measured_fraction_theta_full 0.878
_diffrn_measured_fraction_theta_max 0.878
_diffrn_measurement_device_type 'Bruker SMART 1000'
_diffrn_measurement_method '\w scans at 5 \f settings'
_diffrn_radiation_monochromator graphite
_diffrn_radiation_source 'normal-focus sealed tube'
_diffrn_radiation_type MoK\a
_diffrn_radiation_wavelength 0.71073
_diffrn_reflns_av_R_equivalents 0.0609
_diffrn_reflns_av_sigmaI/netI 0.0665
_diffrn_reflns_limit_h_max 32
_diffrn_reflns_limit_h_min -30
_diffrn_reflns_limit_k_max 27
_diffrn_reflns_limit_k_min -26
_diffrn_reflns_limit_l_max 19
_diffrn_reflns_limit_l_min -22
_diffrn_reflns_number 51113
_diffrn_reflns_theta_full 47.41
_diffrn_reflns_theta_max 47.41
_diffrn_reflns_theta_min 1.98
_exptl_absorpt_coefficient_mu 0.929
_exptl_absorpt_correction_T_max 0.7876
_exptl_absorpt_correction_T_min 0.7134
_exptl_absorpt_correction_type none
_exptl_crystal_colour Green-brown
_exptl_crystal_density_diffrn 1.700
_exptl_crystal_density_meas 0
_exptl_crystal_density_method 'not measured'
_exptl_crystal_description Prism
_exptl_crystal_F_000 1232
_exptl_crystal_size_max 0.39
_exptl_crystal_size_mid 0.28
_exptl_crystal_size_min 0.27
_refine_diff_density_max 1.591
_refine_diff_density_min -1.080
_refine_diff_density_rms 0.138
_refine_ls_extinction_method none
_refine_ls_goodness_of_fit_ref 1.174
_refine_ls_hydrogen_treatment Unrestrained
_refine_ls_matrix_type 'Full matrix'
_refine_ls_number_parameters 404
_refine_ls_number_reflns 19604
_refine_ls_number_restraints 0
_refine_ls_restrained_S_all 1.174
_refine_ls_R_factor_all 0.0602
_refine_ls_R_factor_gt 0.0353
_refine_ls_shift/su_max 0.002
_refine_ls_shift/su_mean 0.000
_refine_ls_structure_factor_coef Fsqd
_refine_ls_weighting_details w=1/s^2^(Fo^2^)
_refine_ls_weighting_scheme sigma
_refine_ls_wR_factor_gt 0.0677
_refine_ls_wR_factor_ref 0.0717
_reflns_number_gt 13727
_reflns_number_total 19604
_reflns_threshold_expression >2sigma(I)
_cod_data_source_file ja064091xsi20060609_090801.cif
_cod_data_source_block tar05
_cod_depositor_comments
;
The following automatic conversions were performed:
'_symmetry_cell_setting' value 'Monoclinic' changed to 'monoclinic'
according to '/home/saulius/struct/CIF-dictionaries/cif_core.dic'
dictionary named 'cif_core.dic' version 2.4.1 from
2010-06-29.

'_refine_ls_weighting_scheme' value 'Sigma' changed to
'sigma' according to '/home/saulius/struct/CIF-dictionaries/cif_core.dic'
dictionary named 'cif_core.dic' version 2.4.1 from 2010-06-29.

Automatic conversion script
Id: cif_fix_enum 1527 2010-12-29 10:47:43Z saulius 

The following automatic conversions were performed:

'_atom_sites_solution_primary' value 'Direct methods' was changed to
'direct'.

'_atom_sites_solution_secondary' value 'Difference Fourier map' was
changed to 'difmap'.

'_atom_sites_solution_hydrogens' value 'Difference Fourier map' was
changed to 'difmap'.

Automatic conversion script
Id: cif_fix_values 6452 2018-10-05 10:23:21Z andrius 
;
_cod_original_sg_symbol_H-M P2(1)/c
_cod_database_code 4101365

loop_
_symmetry_equiv_pos_as_xyz
'x, y, z'
'-x, y+1/2, -z+1/2'
'-x, -y, -z'
'x, -y-1/2, z-1/2'

loop_
_atom_site_label
_atom_site_type_symbol
_atom_site_fract_x
_atom_site_fract_y
_atom_site_fract_z
_atom_site_U_iso_or_equiv
_atom_site_adp_type
_atom_site_occupancy
_atom_site_symmetry_multiplicity
_atom_site_calc_flag
Ru Ru 0.734133(5) 0.986551(6) 0.341749(7) 0.00737(2) Uani 1 1 d
Cl1 Cl 0.803771(18) 0.88902(2) 0.48212(2) 0.01269(5) Uani 1 1 d
Cl2 Cl 0.614574(17) 1.05139(2) 0.24656(2) 0.01229(5) Uani 1 1 d
F1 F 0.66999(6) 0.76223(7) 0.29640(8) 0.0302(2) Uani 1 1 d
F2 F 0.60679(5) 0.93662(7) -0.05439(7) 0.02195(17) Uani 1 1 d
F3 F 0.90262(5) 0.76066(6) 0.30022(7) 0.01774(14) Uani 1 1 d
F4 F 0.96868(5) 1.07691(6) 0.15193(7) 0.01679(14) Uani 1 1 d
O1 O 0.69480(5) 1.08307(6) 0.49576(7) 0.01189(14) Uani 1 1 d
N1 N 0.72751(6) 0.87864(7) 0.10964(8) 0.00962(14) Uani 1 1 d
N2 N 0.85696(6) 0.91792(7) 0.15632(8) 0.00989(15) Uani 1 1 d
C1 C 0.77566(7) 0.91958(8) 0.19812(9) 0.00881(16) Uani 1 1 d
C2 C 0.77485(8) 0.86262(9) -0.00235(10) 0.01220(18) Uani 1 1 d
C3 C 0.86517(8) 0.86199(9) 0.04324(10) 0.01332(19) Uani 1 1 d
C4 C 0.64227(7) 0.85011(8) 0.12003(9) 0.00998(16) Uani 1 1 d
C5 C 0.61358(8) 0.79041(9) 0.21228(11) 0.0151(2) Uani 1 1 d
C6 C 0.53138(9) 0.75883(11) 0.22215(12) 0.0188(2) Uani 1 1 d
C7 C 0.47369(8) 0.78718(10) 0.13483(11) 0.0167(2) Uani 1 1 d
C8 C 0.49873(8) 0.84740(10) 0.04109(11) 0.0159(2) Uani 1 1 d
C9 C 0.58201(8) 0.87678(9) 0.03526(10) 0.01288(19) Uani 1 1 d
C10 C 0.92940(7) 0.92198(8) 0.23136(9) 0.01028(17) Uani 1 1 d
C11 C 0.95143(8) 0.84245(9) 0.30444(10) 0.01344(19) Uani 1 1 d
C12 C 1.02167(8) 0.84422(10) 0.37821(11) 0.0171(2) Uani 1 1 d
C13 C 1.07256(8) 0.92835(11) 0.37691(12) 0.0190(2) Uani 1 1 d
C14 C 1.05540(8) 1.00758(10) 0.30145(12) 0.0168(2) Uani 1 1 d
C15 C 0.98525(7) 1.00174(8) 0.22885(10) 0.01281(19) Uani 1 1 d
C16 C 0.80257(7) 1.09408(8) 0.31823(9) 0.00941(16) Uani 1 1 d
C17 C 0.79159(7) 1.18006(8) 0.39411(9) 0.00974(16) Uani 1 1 d
C18 C 0.83575(8) 1.26895(8) 0.37584(10) 0.01404(19) Uani 1 1 d
C19 C 0.81846(9) 1.35167(9) 0.44558(11) 0.0174(2) Uani 1 1 d
C20 C 0.75626(9) 1.34613(9) 0.53210(11) 0.0174(2) Uani 1 1 d
C21 C 0.71271(8) 1.25797(9) 0.55478(10) 0.0141(2) Uani 1 1 d
C22 C 0.73150(7) 1.17489(8) 0.48591(9) 0.01044(17) Uani 1 1 d
C23 C 0.63621(8) 1.06104(10) 0.59399(10) 0.0161(2) Uani 1 1 d
C24 C 0.68473(11) 1.05667(13) 0.71111(12) 0.0255(3) Uani 1 1 d
C25 C 0.59496(10) 0.96304(11) 0.56404(14) 0.0223(3) Uani 1 1 d
H2A H 0.7648(11) 0.9193(13) -0.0550(15) 0.022(4) Uiso 1 1 d
H2B H 0.7594(10) 0.8038(13) -0.0372(14) 0.018(4) Uiso 1 1 d
H3A H 0.8869(10) 0.7897(12) 0.0617(13) 0.014(4) Uiso 1 1 d
H3B H 0.9021(10) 0.8961(12) -0.0082(14) 0.014(4) Uiso 1 1 d
H6 H 0.5151(14) 0.7222(16) 0.2843(19) 0.044(6) Uiso 1 1 d
H7 H 0.4218(11) 0.7679(13) 0.1408(15) 0.023(5) Uiso 1 1 d
H8 H 0.4646(12) 0.8734(13) -0.0140(15) 0.026(5) Uiso 1 1 d
H12 H 1.0344(12) 0.7880(14) 0.4283(16) 0.029(5) Uiso 1 1 d
H13 H 1.1194(12) 0.9326(14) 0.4190(16) 0.029(5) Uiso 1 1 d
H14 H 1.0902(10) 1.0646(13) 0.2958(14) 0.017(4) Uiso 1 1 d
H16 H 0.8389(10) 1.1021(12) 0.2601(13) 0.012(4) Uiso 1 1 d
H18 H 0.8791(10) 1.2729(12) 0.3138(14) 0.013(4) Uiso 1 1 d
H19 H 0.8478(10) 1.4082(12) 0.4342(13) 0.010(4) Uiso 1 1 d
H20 H 0.7454(11) 1.3924(13) 0.5697(15) 0.021(4) Uiso 1 1 d
H21 H 0.6721(11) 1.2531(13) 0.6146(15) 0.023(4) Uiso 1 1 d
H23 H 0.5965(10) 1.1117(12) 0.5937(14) 0.016(4) Uiso 1 1 d
H24A H 0.7235(12) 0.9995(14) 0.7115(16) 0.022(5) Uiso 1 1 d
H24B H 0.6402(12) 1.0411(15) 0.7740(17) 0.032(5) Uiso 1 1 d
H24C H 0.7102(13) 1.1111(16) 0.7297(17) 0.036(6) Uiso 1 1 d
H25A H 0.5708(11) 0.9639(13) 0.4836(15) 0.018(4) Uiso 1 1 d
H25B H 0.5477(13) 0.9496(16) 0.6234(18) 0.044(6) Uiso 1 1 d
H25C H 0.6357(11) 0.9123(14) 0.5688(15) 0.025(5) Uiso 1 1 d

loop_
_atom_site_aniso_label
_atom_site_aniso_U_11
_atom_site_aniso_U_22
_atom_site_aniso_U_33
_atom_site_aniso_U_23
_atom_site_aniso_U_13
_atom_site_aniso_U_12
Ru 0.00790(3) 0.00677(3) 0.00744(3) 0.00017(2) 0.00015(2) -0.00003(3)
Cl1 0.01532(12) 0.01073(10) 0.01200(10) 0.00155(7) -0.00274(8) 0.00171(8)
Cl2 0.01093(12) 0.01297(11) 0.01297(11) -0.00033(8) -0.00127(8) 0.00336(8)
F1 0.0217(4) 0.0433(6) 0.0255(4) 0.0233(4) -0.0134(3) -0.0132(4)
F2 0.0183(4) 0.0285(4) 0.0191(4) 0.0139(3) -0.0037(3) -0.0016(3)
F3 0.0195(4) 0.0100(3) 0.0237(4) 0.0005(2) -0.0009(3) -0.0012(3)
F4 0.0149(4) 0.0159(3) 0.0196(3) 0.0045(3) 0.0007(3) -0.0036(3)
O1 0.0140(4) 0.0119(3) 0.0098(3) 0.0004(2) 0.0038(3) -0.0013(3)
N1 0.0090(4) 0.0110(4) 0.0089(3) -0.0014(3) -0.0005(3) -0.0011(3)
N2 0.0086(4) 0.0116(4) 0.0095(3) -0.0034(3) -0.0004(3) -0.0003(3)
C1 0.0091(4) 0.0070(4) 0.0104(4) 0.0003(3) -0.0011(3) -0.0002(3)
C2 0.0136(5) 0.0133(4) 0.0097(4) -0.0031(3) -0.0001(3) -0.0006(4)
C3 0.0133(5) 0.0149(5) 0.0118(4) -0.0052(3) 0.0011(4) -0.0005(4)
C4 0.0097(4) 0.0087(4) 0.0116(4) -0.0004(3) -0.0014(3) -0.0015(3)
C5 0.0149(5) 0.0167(5) 0.0136(5) 0.0048(4) -0.0049(4) -0.0044(4)
C6 0.0176(6) 0.0218(6) 0.0169(5) 0.0048(4) -0.0014(4) -0.0072(4)
C7 0.0120(5) 0.0190(5) 0.0190(5) -0.0015(4) -0.0004(4) -0.0040(4)
C8 0.0126(5) 0.0199(5) 0.0153(5) -0.0003(4) -0.0040(4) 0.0004(4)
C9 0.0133(5) 0.0142(5) 0.0112(4) 0.0024(3) -0.0023(3) -0.0003(4)
C10 0.0084(4) 0.0109(4) 0.0116(4) -0.0023(3) 0.0001(3) -0.0001(3)
C11 0.0123(5) 0.0117(4) 0.0164(5) -0.0009(3) 0.0010(4) 0.0008(4)
C12 0.0150(6) 0.0180(5) 0.0184(5) 0.0006(4) -0.0028(4) 0.0053(4)
C13 0.0128(5) 0.0241(6) 0.0201(6) -0.0029(4) -0.0057(4) 0.0022(4)
C14 0.0115(5) 0.0188(5) 0.0202(5) -0.0044(4) -0.0020(4) -0.0035(4)
C15 0.0104(5) 0.0134(5) 0.0147(4) -0.0011(3) 0.0007(3) -0.0003(3)
C16 0.0108(5) 0.0085(4) 0.0090(4) -0.0004(3) 0.0009(3) -0.0004(3)
C17 0.0119(5) 0.0078(4) 0.0095(4) -0.0007(3) -0.0013(3) 0.0003(3)
C18 0.0179(6) 0.0104(4) 0.0139(5) -0.0002(3) 0.0001(4) -0.0016(4)
C19 0.0250(7) 0.0094(4) 0.0178(5) -0.0031(4) -0.0032(4) -0.0023(4)
C20 0.0258(7) 0.0117(5) 0.0146(5) -0.0056(4) -0.0034(4) 0.0032(4)
C21 0.0172(6) 0.0144(5) 0.0107(4) -0.0034(3) -0.0004(4) 0.0039(4)
C22 0.0122(5) 0.0102(4) 0.0088(4) -0.0008(3) -0.0012(3) 0.0018(3)
C23 0.0144(6) 0.0211(6) 0.0127(5) 0.0042(4) 0.0064(4) 0.0035(4)
C24 0.0337(8) 0.0309(8) 0.0120(5) 0.0056(5) 0.0021(5) 0.0020(6)
C25 0.0173(6) 0.0215(6) 0.0282(7) 0.0064(5) 0.0080(5) -0.0022(5)

loop_
_atom_type_symbol
_atom_type_description
_atom_type_scat_dispersion_real
_atom_type_scat_dispersion_imag
_atom_type_scat_source
C C 0.0033 0.0016 'International Tables Vol C Tables 4.2.6.8 and 6.1.1.4'
H H 0.0000 0.0000 'International Tables Vol C Tables 4.2.6.8 and 6.1.1.4'
N N 0.0061 0.0033 'International Tables Vol C Tables 4.2.6.8 and 6.1.1.4'
O O 0.0106 0.0060 'International Tables Vol C Tables 4.2.6.8 and 6.1.1.4'
F F 0.0171 0.0103 'International Tables Vol C Tables 4.2.6.8 and 6.1.1.4'
Cl Cl 0.1484 0.1585 'International Tables Vol C Tables 4.2.6.8 and 6.1.1.4'
Ru Ru -1.2594 0.8363 'International Tables Vol C Tables 4.2.6.8 and 6.1.1.4'

loop_
_geom_angle_atom_site_label_1
_geom_angle_atom_site_label_2
_geom_angle_atom_site_label_3
_geom_angle
_geom_angle_publ_flag
C16 Ru C1 92.60(5) yes
C16 Ru O1 79.56(4) yes
C1 Ru O1 171.85(4) yes
C16 Ru Cl1 105.30(3) yes
C1 Ru Cl1 97.81(3) yes
O1 Ru Cl1 86.52(2) yes
C16 Ru Cl2 96.83(3) yes
C1 Ru Cl2 94.04(3) yes
O1 Ru Cl2 84.76(2) yes
Cl1 Ru Cl2 154.289(11) yes
C22 O1 C23 120.70(9) ?
C22 O1 Ru 109.92(6) ?
C23 O1 Ru 129.33(7) ?
C1 N1 C4 125.72(9) ?
C1 N1 C2 113.01(9) ?
C4 N1 C2 121.24(9) ?
C1 N2 C10 123.69(9) ?
C1 N2 C3 112.65(9) ?
C10 N2 C3 116.94(9) ?
N1 C1 N2 105.61(9) ?
N1 C1 Ru 126.41(8) ?
N2 C1 Ru 127.25(7) ?
N1 C2 C3 101.25(8) ?
N1 C2 H2A 108.5(10) ?
C3 C2 H2A 111.0(10) ?
N1 C2 H2B 110.6(11) ?
C3 C2 H2B 112.9(10) ?
H2A C2 H2B 112.0(14) ?
N2 C3 C2 101.55(9) ?
N2 C3 H3A 109.4(8) ?
C2 C3 H3A 112.3(8) ?
N2 C3 H3B 109.4(10) ?
C2 C3 H3B 112.3(9) ?
H3A C3 H3B 111.5(13) ?
C5 C4 C9 115.60(10) ?
C5 C4 N1 122.39(10) ?
C9 C4 N1 121.96(10) ?
F1 C5 C6 118.83(11) ?
F1 C5 C4 117.69(11) ?
C6 C5 C4 123.48(11) ?
C5 C6 C7 118.67(12) ?
C5 C6 H6 120.6(14) ?
C7 C6 H6 120.7(14) ?
C8 C7 C6 120.31(12) ?
C8 C7 H7 120.5(11) ?
C6 C7 H7 119.1(11) ?
C9 C8 C7 118.66(11) ?
C9 C8 H8 115.7(12) ?
C7 C8 H8 125.5(12) ?
F2 C9 C8 119.19(10) ?
F2 C9 C4 117.53(10) ?
C8 C9 C4 123.26(11) ?
C11 C10 C15 116.54(10) ?
C11 C10 N2 121.27(10) ?
C15 C10 N2 122.01(10) ?
F3 C11 C12 119.72(11) ?
F3 C11 C10 117.73(10) ?
C12 C11 C10 122.54(11) ?
C11 C12 C13 118.24(12) ?
C11 C12 H12 120.1(11) ?
C13 C12 H12 121.6(11) ?
C14 C13 C12 121.31(11) ?
C14 C13 H13 116.1(13) ?
C12 C13 H13 122.4(13) ?
C15 C14 C13 118.19(12) ?
C15 C14 H14 118.4(9) ?
C13 C14 H14 123.4(9) ?
F4 C15 C14 119.19(11) ?
F4 C15 C10 117.84(10) ?
C14 C15 C10 122.96(11) ?
C17 C16 Ru 118.45(8) ?
C17 C16 H16 114.7(10) ?
Ru C16 H16 126.5(10) ?
C18 C17 C22 119.25(10) ?
C18 C17 C16 122.44(10) ?
C22 C17 C16 118.25(10) ?
C19 C18 C17 120.23(12) ?
C19 C18 H18 119.7(9) ?
C17 C18 H18 120.1(9) ?
C18 C19 C20 119.48(12) ?
C18 C19 H19 119.7(10) ?
C20 C19 H19 120.8(10) ?
C19 C20 C21 121.71(11) ?
C19 C20 H20 119.8(14) ?
C21 C20 H20 118.5(14) ?
C22 C21 C20 118.40(12) ?
C22 C21 H21 119.4(11) ?
C20 C21 H21 122.2(11) ?
O1 C22 C21 126.07(11) ?
O1 C22 C17 113.08(9) ?
C21 C22 C17 120.84(11) ?
O1 C23 C25 106.47(10) ?
O1 C23 C24 109.54(11) ?
C25 C23 C24 112.07(12) ?
O1 C23 H23 106.1(10) ?
C25 C23 H23 110.4(10) ?
C24 C23 H23 111.9(10) ?
C23 C24 H24A 110.3(10) ?
C23 C24 H24B 104.8(10) ?
H24A C24 H24B 105.6(15) ?
C23 C24 H24C 114.3(13) ?
H24A C24 H24C 111.8(17) ?
H24B C24 H24C 109.4(17) ?
C23 C25 H25A 111.2(10) ?
C23 C25 H25B 109.2(12) ?
H25A C25 H25B 108.5(15) ?
C23 C25 H25C 109.0(11) ?
H25A C25 H25C 109.1(15) ?
H25B C25 H25C 109.8(16) ?

loop_
_geom_bond_atom_site_label_1
_geom_bond_atom_site_label_2
_geom_bond_distance
_geom_bond_publ_flag
Ru C16 1.8311(11) yes
Ru C1 1.9628(11) yes
Ru O1 2.2528(8) yes
Ru Cl1 2.3287(3) yes
Ru Cl2 2.3443(3) yes
F1 C5 1.3538(13) ?
F2 C9 1.3490(13) ?
F3 C11 1.3485(14) ?
F4 C15 1.3566(13) ?
O1 C22 1.3728(13) ?
O1 C23 1.4742(14) ?
N1 C1 1.3677(13) ?
N1 C4 1.4115(14) ?
N1 C2 1.4816(15) ?
N2 C1 1.3744(14) ?
N2 C10 1.4245(13) ?
N2 C3 1.4821(14) ?
C2 C3 1.5209(17) ?
C2 H2A 0.979(17) ?
C2 H2B 0.917(17) ?
C3 H3A 1.054(16) ?
C3 H3B 0.943(16) ?
C4 C5 1.3890(16) ?
C4 C9 1.3945(15) ?
C5 C6 1.3770(18) ?
C6 C7 1.3929(18) ?
C6 H6 0.89(2) ?
C7 C8 1.3878(19) ?
C7 H7 0.867(18) ?
C8 C9 1.3814(17) ?
C8 H8 0.893(17) ?
C10 C11 1.3939(16) ?
C10 C15 1.3938(16) ?
C11 C12 1.3870(17) ?
C12 C13 1.393(2) ?
C12 H12 0.964(18) ?
C13 C14 1.3896(19) ?
C13 H13 0.881(17) ?
C14 C15 1.3802(16) ?
C14 H14 0.949(17) ?
C16 C17 1.4491(14) ?
C16 H16 0.878(16) ?
C17 C18 1.4038(16) ?
C17 C22 1.4073(15) ?
C18 C19 1.3901(17) ?
C18 H18 0.982(16) ?
C19 C20 1.389(2) ?
C19 H19 0.903(16) ?
C20 C21 1.3986(18) ?
C20 H20 0.773(17) ?
C21 C22 1.3936(15) ?
C21 H21 0.934(18) ?
C23 C25 1.512(2) ?
C23 C24 1.5228(19) ?
C23 H23 0.929(16) ?
C24 H24A 0.986(19) ?
C24 H24B 1.02(2) ?
C24 H24C 0.86(2) ?
C25 H25A 0.980(16) ?
C25 H25B 1.02(2) ?
C25 H25C 0.942(18) ?

loop_
_geom_torsion_atom_site_label_1
_geom_torsion_atom_site_label_2
_geom_torsion_atom_site_label_3
_geom_torsion_atom_site_label_4
_geom_torsion
C16 Ru C1 N1 -130.17(10)
C16 Ru C1 N2 38.59(10)
C1 N1 C4 C5 -50.49(16)
C11 C10 N2 C1 70.12(15)
